data_7155404
loop_
_publ_author_name
'Pereira, Raul'
'Pfeifer, Lukas'
'Fournier, Jean'
'Gouverneur, V\'eronique'
'Cvengro\<s, J\'an'

_publ_section_title
;
 Twisting the ethano-Tr\"oger's base: the bisamide.
;
_journal_issue 3
_journal_name_full 'Organic &amp; biomolecular chemistry'
_journal_page_first 628
_journal_page_last 633
_journal_paper_doi 10.1039/c6ob02359b
_journal_volume 15
_journal_year 2017
_chemical_formula_moiety 'C19 H18 N2 O1'
_chemical_formula_sum 'C19 H18 N2 O'
_chemical_formula_weight 290.36
_chemical_melting_point 'decomposition at 348-350 K'
_space_group_IT_number 14
_symmetry_cell_setting monoclinic
_symmetry_space_group_name_Hall '-P 2yn'
_symmetry_space_group_name_H-M 'P 1 21/n 1'
_atom_sites_solution_hydrogens difmap
_atom_sites_solution_primary other
_audit_creation_date 2015-04-17
_audit_creation_method CRYSTALS_ver_14.43
_audit_update_record
;
2015-12-11 deposited with the CCDC.
2016-12-06 downloaded from the CCDC.
;
_cell_angle_alpha 90
_cell_angle_beta 109.3728(18)
_cell_angle_gamma 90
_cell_formula_units_Z 4
_cell_length_a 9.6458(2)
_cell_length_b 14.7532(2)
_cell_length_c 11.0237(2)
_cell_measurement_reflns_used 7704
_cell_measurement_temperature 150
_cell_measurement_theta_max 76
_cell_measurement_theta_min 3
_cell_volume 1479.92(5)
_computing_cell_refinement 'CrysAlis, (Oxford Diffraction, 2002)'
_computing_data_collection 'SuperNova, (Oxford Diffraction, 2010)'
_computing_data_reduction 'CrysAlis, (Oxford Diffraction, 2002)'
_computing_molecular_graphics 'CAMERON (Watkin et al., 1996)'
_computing_publication_material 'CRYSTALS (Betteridge et al., 2003)'
_computing_structure_refinement 'CRYSTALS (Betteridge et al., 2003)'
_computing_structure_solution 'Superflip (Palatinus & Chapuis, 2007)'
_diffrn_ambient_temperature 150
_diffrn_measured_fraction_theta_full 0.998
_diffrn_measured_fraction_theta_max 0.994
_diffrn_measurement_device Area
_diffrn_measurement_device_type 'Oxford Diffraction SuperNova'
_diffrn_measurement_method \w
_diffrn_radiation_monochromator graphite
_diffrn_radiation_type 'Cu K\a'
_diffrn_radiation_wavelength 1.54180
_diffrn_reflns_av_R_equivalents 0.019
_diffrn_reflns_limit_h_max 12
_diffrn_reflns_limit_h_min -10
_diffrn_reflns_limit_k_max 17
_diffrn_reflns_limit_k_min -18
_diffrn_reflns_limit_l_max 13
_diffrn_reflns_limit_l_min -13
_diffrn_reflns_number 13631
_diffrn_reflns_theta_full 74.876
_diffrn_reflns_theta_max 76.404
_diffrn_reflns_theta_min 5.204
_diffrn_standards_number 0
_exptl_absorpt_coefficient_mu 0.641
_exptl_absorpt_correction_T_max 0.89
_exptl_absorpt_correction_T_min 0.83
_exptl_absorpt_correction_type multi-scan
_exptl_absorpt_process_details 'CrysAlis, (Oxford Diffraction, 2002)'
_exptl_crystal_colour clear_pale_colourless
_exptl_crystal_density_diffrn 1.303
_exptl_crystal_density_method 'not measured'
_exptl_crystal_description prism
_exptl_crystal_F_000 616
_exptl_crystal_size_max 0.20
_exptl_crystal_size_mid 0.20
_exptl_crystal_size_min 0.18
_refine_diff_density_max 0.27
_refine_diff_density_min -0.21
_refine_ls_extinction_method None
_refine_ls_goodness_of_fit_ref 0.9881
_refine_ls_hydrogen_treatment constr
_refine_ls_matrix_type full
_refine_ls_number_parameters 199
_refine_ls_number_reflns 3068
_refine_ls_number_restraints 0
_refine_ls_R_factor_all 0.0406
_refine_ls_R_factor_gt 0.0382
_refine_ls_shift/su_max 0.0002284
_refine_ls_shift/su_mean 0.0000366
_refine_ls_structure_factor_coef Fsqd
_refine_ls_weighting_details
;
 Method= Modified Sheldrick 
 w=1/[\s^2^(F^2^) + ( 0.05P)^2^ + 0.72P] 
 ,where P=(max(Fo^2^,0) + 2Fc^2^)/3 
;
_refine_ls_weighting_scheme calc
_refine_ls_wR_factor_all 0.0984
_refine_ls_wR_factor_gt 0.0962
_refine_ls_wR_factor_ref 0.0984
_reflns_limit_h_max 11
_reflns_limit_h_min -12
_reflns_limit_k_max 18
_reflns_limit_k_min 0
_reflns_limit_l_max 13
_reflns_limit_l_min 0
_reflns_number_gt 2840
_reflns_number_total 3080
_reflns_threshold_expression I>2.0\s(I)
_oxford_diffrn_Wilson_B_factor 1.94
_oxford_diffrn_Wilson_scale 0.02
_oxford_refine_ls_r_factor_ref 0.0406
_oxford_refine_ls_scale 6.62(17)
_oxford_reflns_number_all 3068
_oxford_reflns_threshold_expression_ref I>-3.0\s(I)
_oxford_structure_analysis_title 052lp15
_cod_data_source_file c6ob02359b2.cif
_cod_data_source_block 5a
_cod_depositor_comments
;
The following automatic conversions were performed:

'_atom_sites_solution_primary' value 'Other' changed to 'other'
according to
/usr/data/users/saulius/crontab/automatic-downloads/rss-feeds/RSC/lib/dictionaries/cif_core.dic
dictionary named 'cif_core.dic' version 2.4.2 from 2011-04-26.

Automatic conversion script
Id: cif_fix_values 4268 2015-11-12 08:31:59Z antanas 

 Adding full bibliography for 7155403--7155407.cif.
;
_cod_original_sg_symbol_H-M 'P 21/n '
_cod_original_formula_sum 'C19 H18 N2 O1'
_cod_database_code 7155404

loop_
_symmetry_equiv_pos_as_xyz
x,y,z
-x,-y,-z
x+1/2,-y+1/2,z+1/2
-x+1/2,y+1/2,-z+1/2

loop_
_atom_site_label
_atom_site_type_symbol
_atom_site_fract_x
_atom_site_fract_y
_atom_site_fract_z
_atom_site_U_iso_or_equiv
_atom_site_occupancy
_atom_site_adp_type
_atom_site_refinement_flags_posn
O1 O 0.72266(9) 0.12139(6) 0.67299(9) 0.0264 1.0000 Uani .
C2 C 0.65491(12) 0.18047(7) 0.59894(10) 0.0188 1.0000 Uani .
N3 N 0.51131(10) 0.16816(6) 0.51865(9) 0.0199 1.0000 Uani .
C4 C 0.41034(12) 0.13304(8) 0.57887(11) 0.0207 1.0000 Uani .
C5 C 0.38529(12) 0.18702(8) 0.67438(11) 0.0204 1.0000 Uani .
C6 C 0.46967(12) 0.27317(7) 0.71611(11) 0.0199 1.0000 Uani .
N7 N 0.48873(10) 0.33189(6) 0.61986(9) 0.0200 1.0000 Uani .
C8 C 0.63832(12) 0.34613(8) 0.62338(11) 0.0197 1.0000 Uani .
C9 C 0.71949(12) 0.27314(7) 0.60019(10) 0.0187 1.0000 Uani .
C10 C 0.86189(12) 0.28681(8) 0.59939(11) 0.0215 1.0000 Uani .
C11 C 0.92498(13) 0.37287(8) 0.61981(12) 0.0253 1.0000 Uani .
C12 C 0.84480(14) 0.44398(8) 0.64696(13) 0.0283 1.0000 Uani .
C13 C 0.70272(14) 0.43107(8) 0.64850(12) 0.0260 1.0000 Uani .
C14 C 1.07747(15) 0.38851(10) 0.61536(16) 0.0386 1.0000 Uani .
C15 C 0.39009(13) 0.31771(8) 0.48780(11) 0.0242 1.0000 Uani .
C16 C 0.44292(13) 0.23868(8) 0.42366(11) 0.0236 1.0000 Uani .
C17 C 0.52874(14) 0.29427(9) 0.83962(12) 0.0271 1.0000 Uani .
C18 C 0.28391(13) 0.15709(8) 0.73108(12) 0.0243 1.0000 Uani .
C19 C 0.20635(13) 0.07623(8) 0.69319(13) 0.0272 1.0000 Uani .
C20 C 0.23281(14) 0.02504(8) 0.59655(13) 0.0285 1.0000 Uani .
C21 C 0.33447(13) 0.05279(8) 0.53946(12) 0.0258 1.0000 Uani .
C22 C 0.09722(15) 0.04591(10) 0.75575(16) 0.0359 1.0000 Uani .
H101 H 0.9133 0.2353 0.5847 0.0279 1.0000 Uiso R
H121 H 0.8868 0.5028 0.6633 0.0352 1.0000 Uiso R
H131 H 0.6510 0.4810 0.6703 0.0310 1.0000 Uiso R
H141 H 1.1169 0.4461 0.6520 0.0626 1.0000 Uiso R
H142 H 1.1415 0.3422 0.6596 0.0625 1.0000 Uiso R
H143 H 1.0821 0.3883 0.5282 0.0629 1.0000 Uiso R
H151 H 0.3921 0.3745 0.4400 0.0313 1.0000 Uiso R
H152 H 0.2860 0.3049 0.4863 0.0302 1.0000 Uiso R
H161 H 0.5205 0.2578 0.3878 0.0284 1.0000 Uiso R
H162 H 0.3558 0.2105 0.3528 0.0303 1.0000 Uiso R
H171 H 0.5843 0.3492 0.8666 0.0351 1.0000 Uiso R
H172 H 0.5192 0.2532 0.9033 0.0355 1.0000 Uiso R
H181 H 0.2702 0.1940 0.8012 0.0310 1.0000 Uiso R
H201 H 0.1774 -0.0303 0.5684 0.0360 1.0000 Uiso R
H211 H 0.3512 0.0159 0.4716 0.0331 1.0000 Uiso R
H221 H 0.0900 -0.0201 0.7567 0.0558 1.0000 Uiso R
H222 H 0.1191 0.0686 0.8437 0.0562 1.0000 Uiso R
H223 H 0.0035 0.0701 0.7108 0.0562 1.0000 Uiso R

loop_
_atom_site_aniso_label
_atom_site_aniso_U_11
_atom_site_aniso_U_22
_atom_site_aniso_U_33
_atom_site_aniso_U_23
_atom_site_aniso_U_13
_atom_site_aniso_U_12
O1 0.0251(4) 0.0207(4) 0.0318(5) 0.0024(3) 0.0071(4) 0.0032(3)
C2 0.0202(5) 0.0186(5) 0.0192(5) -0.0030(4) 0.0086(4) 0.0013(4)
N3 0.0201(5) 0.0202(5) 0.0197(5) -0.0020(4) 0.0071(4) -0.0010(4)
C4 0.0179(5) 0.0204(5) 0.0230(5) 0.0012(4) 0.0057(4) 0.0005(4)
C5 0.0192(5) 0.0194(5) 0.0224(5) 0.0021(4) 0.0065(4) 0.0015(4)
C6 0.0186(5) 0.0191(5) 0.0239(6) 0.0006(4) 0.0096(4) 0.0022(4)
N7 0.0194(5) 0.0186(5) 0.0227(5) 0.0013(4) 0.0078(4) 0.0016(3)
C8 0.0202(5) 0.0200(5) 0.0195(5) 0.0013(4) 0.0075(4) 0.0004(4)
C9 0.0203(5) 0.0195(5) 0.0157(5) -0.0004(4) 0.0054(4) -0.0006(4)
C10 0.0219(5) 0.0240(6) 0.0198(5) -0.0020(4) 0.0086(4) 0.0001(4)
C11 0.0244(6) 0.0283(6) 0.0253(6) -0.0025(5) 0.0112(5) -0.0052(5)
C12 0.0323(7) 0.0214(6) 0.0348(7) -0.0033(5) 0.0158(5) -0.0070(5)
C13 0.0306(6) 0.0180(5) 0.0331(6) 0.0001(5) 0.0154(5) 0.0004(5)
C14 0.0304(7) 0.0381(7) 0.0546(9) -0.0124(7) 0.0237(7) -0.0113(6)
C15 0.0213(5) 0.0253(6) 0.0239(6) 0.0058(5) 0.0046(5) 0.0037(4)
C16 0.0220(5) 0.0294(6) 0.0176(5) 0.0015(4) 0.0041(4) -0.0011(4)
C17 0.0279(6) 0.0301(6) 0.0240(6) -0.0027(5) 0.0096(5) -0.0044(5)
C18 0.0239(6) 0.0235(6) 0.0275(6) 0.0027(5) 0.0113(5) 0.0018(4)
C19 0.0217(6) 0.0239(6) 0.0369(7) 0.0082(5) 0.0110(5) 0.0018(4)
C20 0.0247(6) 0.0198(6) 0.0388(7) 0.0014(5) 0.0077(5) -0.0027(4)
C21 0.0237(6) 0.0213(6) 0.0307(6) -0.0027(5) 0.0070(5) -0.0003(5)
C22 0.0297(7) 0.0308(7) 0.0527(9) 0.0088(6) 0.0213(6) -0.0012(5)

loop_
_atom_type_symbol
_atom_type_scat_dispersion_real
_atom_type_scat_dispersion_imag
_atom_type_scat_Cromer_Mann_a1
_atom_type_scat_Cromer_Mann_b1
_atom_type_scat_Cromer_Mann_a2
_atom_type_scat_Cromer_Mann_b2
_atom_type_scat_Cromer_Mann_a3
_atom_type_scat_Cromer_Mann_b3
_atom_type_scat_Cromer_Mann_a4
_atom_type_scat_Cromer_Mann_b4
_atom_type_scat_Cromer_Mann_c
_atom_type_scat_source
C 0.0181 0.0091 2.3100 20.8439 1.0200 10.2075 1.5886 0.5687 0.8650 51.6512 0.2156 'International Tables Vol C 4.2.6.8 and 6.1.1.4'
H 0.0000 0.0000 0.4930 10.5109 0.3229 26.1257 0.1402 3.1424 0.0408 57.7998 0.0030 'International Tables Vol C 4.2.6.8 and 6.1.1.4'
N 0.0311 0.0180 12.2126 0.0057 3.1322 9.8933 2.0125 28.9975 1.1663 0.5826 -11.5290 'International Tables Vol C 4.2.6.8 and 6.1.1.4'
O 0.0492 0.0322 3.0485 13.2771 2.2868 5.7011 1.5463 0.3239 0.8670 32.9089 0.2508 'International Tables Vol C 4.2.6.8 and 6.1.1.4'

loop_
_geom_angle_atom_site_label_1
_geom_angle_atom_site_label_2
_geom_angle_atom_site_label_3
_geom_angle
_geom_angle_publ_flag
O1 C2 N3 122.12(10) yes
O1 C2 C9 120.95(10) yes
N3 C2 C9 116.68(10) yes
C2 N3 C4 115.89(9) yes
C2 N3 C16 118.68(9) yes
C4 N3 C16 111.72(9) yes
N3 C4 C5 116.83(10) yes
N3 C4 C21 121.97(11) yes
C5 C4 C21 121.08(11) yes
C4 C5 C6 120.06(10) yes
C4 C5 C18 118.49(11) yes
C6 C5 C18 121.42(10) yes
C5 C6 N7 118.53(10) yes
C5 C6 C17 121.27(11) yes
N7 C6 C17 120.18(11) yes
C6 N7 C8 116.20(9) yes
C6 N7 C15 116.75(9) yes
C8 N7 C15 111.14(9) yes
N7 C8 C9 119.71(10) yes
N7 C8 C13 120.94(10) yes
C9 C8 C13 119.35(10) yes
C2 C9 C8 116.46(10) yes
C2 C9 C10 122.67(10) yes
C8 C9 C10 120.09(10) yes
C9 C10 C11 120.68(11) yes
C9 C10 H101 117.2 no
C11 C10 H101 122.1 no
C10 C11 C12 118.48(11) yes
C10 C11 C14 120.89(11) yes
C12 C11 C14 120.62(11) yes
C11 C12 C13 121.29(11) yes
C11 C12 H121 119.8 no
C13 C12 H121 118.9 no
C12 C13 C8 120.02(11) yes
C12 C13 H131 119.5 no
C8 C13 H131 120.4 no
C11 C14 H141 112.1 no
C11 C14 H142 110.6 no
H141 C14 H142 108.9 no
C11 C14 H143 113.3 no
H141 C14 H143 105.9 no
H142 C14 H143 105.7 no
N7 C15 C16 111.12(9) yes
N7 C15 H151 106.6 no
C16 C15 H151 109.2 no
N7 C15 H152 110.8 no
C16 C15 H152 109.1 no
H151 C15 H152 110.0 no
C15 C16 N3 110.41(9) yes
C15 C16 H161 112.1 no
N3 C16 H161 105.3 no
C15 C16 H162 110.2 no
N3 C16 H162 108.5 no
H161 C16 H162 110.2 no
C6 C17 H171 121.3 no
C6 C17 H172 119.5 no
H171 C17 H172 119.1 no
C5 C18 C19 121.46(11) yes
C5 C18 H181 118.1 no
C19 C18 H181 120.4 no
C18 C19 C20 118.34(11) yes
C18 C19 C22 120.24(12) yes
C20 C19 C22 121.42(12) yes
C19 C20 C21 121.37(11) yes
C19 C20 H201 118.6 no
C21 C20 H201 120.0 no
C20 C21 C4 119.24(12) yes
C20 C21 H211 120.0 no
C4 C21 H211 120.7 no
C19 C22 H221 111.4 no
C19 C22 H222 113.4 no
H221 C22 H222 108.8 no
C19 C22 H223 109.9 no
H221 C22 H223 108.9 no
H222 C22 H223 104.1 no

loop_
_geom_bond_atom_site_label_1
_geom_bond_atom_site_label_2
_geom_bond_distance
_geom_bond_publ_flag
O1 C2 1.2245(14) yes
C2 N3 1.3863(15) yes
C2 C9 1.5005(15) yes
N3 C4 1.4445(14) yes
N3 C16 1.4683(15) yes
C4 C5 1.4035(16) yes
C4 C21 1.3839(16) yes
C5 C6 1.4971(16) yes
C5 C18 1.3955(16) yes
C6 N7 1.4280(14) yes
C6 C17 1.3269(17) yes
N7 C8 1.4459(14) yes
N7 C15 1.4660(15) yes
C8 C9 1.4039(16) yes
C8 C13 1.3853(16) yes
C9 C10 1.3912(16) yes
C10 C11 1.3936(17) yes
C10 H101 0.950 no
C11 C12 1.3935(18) yes
C11 C14 1.5057(17) yes
C12 C13 1.3893(17) yes
C12 H121 0.949 no
C13 H131 0.963 no
C14 H141 0.964 no
C14 H142 0.941 no
C14 H143 0.977 no
C15 C16 1.5356(17) yes
C15 H151 0.994 no
C15 H152 1.017 no
C16 H161 0.996 no
C16 H162 1.027 no
C17 H171 0.963 no
C17 H172 0.955 no
C18 C19 1.3964(17) yes
C18 H181 0.990 no
C19 C20 1.3967(19) yes
C19 C22 1.5051(17) yes
C20 C21 1.3909(18) yes
C20 H201 0.968 no
C21 H211 0.980 no
C22 H221 0.976 no
C22 H222 0.980 no
C22 H223 0.945 no

loop_
_geom_hbond_atom_site_label_D
_geom_hbond_atom_site_label_H
_geom_hbond_atom_site_label_A
_geom_hbond_site_symmetry_A
_geom_hbond_angle_DHA
_geom_hbond_distance_DH
_geom_hbond_distance_HA
_geom_hbond_distance_DA
_geom_hbond_publ_flag
C21 H211 O1 2_656 147.39 0.980 2.529 3.3964(18) yes
